data_4511266
loop_
_publ_author_name
'Dur\'a, Gema'
'Carri\'on, M. Carmen'
'Jal\'on, F\'elix A.'
'Rodr\'iguez, Ana M.'
'Manzano, Blanca R.'

_publ_section_title
;
 Metal Supramolecular Frameworks with Silver and Ditopic
 Bis(pyrazolyl)methane Ligands: Effect of the Anions and Ligand
 Substitution
;
_journal_issue 7
_journal_name_full 'Crystal Growth &amp; Design'
_journal_page_first 3510
_journal_paper_doi 10.1021/cg5004484
_journal_volume 14
_journal_year 2014
_chemical_formula_moiety 'C24 H22 Ag2 N12 O6'
_chemical_formula_sum 'C24 H22 Ag2 N12 O6'
_chemical_formula_weight 790.28
_chemical_name_systematic
;
 ?
;
_space_group_IT_number 14
_symmetry_cell_setting monoclinic
_symmetry_space_group_name_Hall '-P 2ybc'
_symmetry_space_group_name_H-M 'P 1 21/c 1'
_atom_sites_solution_hydrogens geom
_atom_sites_solution_primary direct
_atom_sites_solution_secondary difmap
_audit_creation_method SHELXL-97
_cell_angle_alpha 90.00
_cell_angle_beta 110.7460(10)
_cell_angle_gamma 90.00
_cell_formula_units_Z 4
_cell_length_a 17.0914(9)
_cell_length_b 10.5090(5)
_cell_length_c 16.5836(8)
_cell_measurement_reflns_used 2879
_cell_measurement_temperature 240(2)
_cell_measurement_theta_max 24.959
_cell_measurement_theta_min 4.261
_cell_volume 2785.5(2)
_computing_cell_refinement 'Bruker SAINT'
_computing_data_collection 'Bruker APEX'
_computing_data_reduction 'Bruker SAINT, SADABS, XPREP'
_computing_molecular_graphics 'WINGX v2013.3 (Farrugia, 2013)'
_computing_publication_material 'WINGX v2013.3 (Farrugia, 2013)'
_computing_structure_refinement 'SHELXL-97 (Sheldrick, 1997)'
_computing_structure_solution 'SHELXS-97 (Sheldrick, 1990)'
_diffrn_ambient_temperature 240(2)
_diffrn_measured_fraction_theta_full 0.995
_diffrn_measured_fraction_theta_max 0.995
_diffrn_measurement_device_type 'CCD area detector'
_diffrn_measurement_method 'omega scans'
_diffrn_radiation_monochromator graphite
_diffrn_radiation_source 'fine-focus sealed tube'
_diffrn_radiation_type MoK\a
_diffrn_radiation_wavelength 0.71073
_diffrn_reflns_av_R_equivalents 0.0490
_diffrn_reflns_av_sigmaI/netI 0.0842
_diffrn_reflns_limit_h_max 24
_diffrn_reflns_limit_h_min -24
_diffrn_reflns_limit_k_max 11
_diffrn_reflns_limit_k_min -14
_diffrn_reflns_limit_l_max 22
_diffrn_reflns_limit_l_min -23
_diffrn_reflns_number 20477
_diffrn_reflns_theta_full 30.50
_diffrn_reflns_theta_max 30.50
_diffrn_reflns_theta_min 4.09
_exptl_absorpt_coefficient_mu 1.470
_exptl_absorpt_correction_T_max 0.8433
_exptl_absorpt_correction_T_min 0.7675
_exptl_absorpt_correction_type multi-scan
_exptl_absorpt_process_details SADABS
_exptl_crystal_colour yellow
_exptl_crystal_density_diffrn 1.884
_exptl_crystal_density_method 'not measured'
_exptl_crystal_description prism
_exptl_crystal_F_000 1568
_exptl_crystal_size_max 0.19
_exptl_crystal_size_mid 0.15
_exptl_crystal_size_min 0.12
_refine_diff_density_max 0.537
_refine_diff_density_min -0.624
_refine_diff_density_rms 0.074
_refine_ls_extinction_method none
_refine_ls_goodness_of_fit_ref 0.719
_refine_ls_hydrogen_treatment mixed
_refine_ls_matrix_type full
_refine_ls_number_parameters 397
_refine_ls_number_reflns 8445
_refine_ls_number_restraints 0
_refine_ls_restrained_S_all 0.719
_refine_ls_R_factor_all 0.0712
_refine_ls_R_factor_gt 0.0348
_refine_ls_shift/su_max 0.001
_refine_ls_shift/su_mean 0.000
_refine_ls_structure_factor_coef Fsqd
_refine_ls_weighting_details 'calc w=1/[\s^2^(Fo^2^)+(0.0075P)^2^+0.0000P] where P=(Fo^2^+2Fc^2^)/3'
_refine_ls_weighting_scheme calc
_refine_ls_wR_factor_gt 0.0516
_refine_ls_wR_factor_ref 0.0582
_reflns_number_gt 4527
_reflns_number_total 8445
_reflns_threshold_expression >2sigma(I)
_cod_data_source_file cg5004484_si_002.cif
_cod_data_source_block 3
_cod_depositor_comments
;
The following automatic conversions were performed:

'_exptl_absorpt_correction_type' value 'MULTI-SCAN' changed to
'multi-scan' according to
/usr/data/users/saulius/crontab/automatic-downloads/rss-feeds/ACS/lib/dictionaries/cif_core.dic
dictionary named 'cif_core.dic' version 2.4.2 from 2011-04-26.

Automatic conversion script
Id: cif_fix_values 2281 2013-09-26 08:29:07Z andrius 

 Adding full bibliography for 4511266--4511274.cif.
;
_cod_original_sg_symbol_H-M P21/c
_cod_database_code 4511266

loop_
_symmetry_equiv_pos_as_xyz
'x, y, z'
'-x, y+1/2, -z+1/2'
'-x, -y, -z'
'x, -y-1/2, z-1/2'

loop_
_atom_site_label
_atom_site_type_symbol
_atom_site_fract_x
_atom_site_fract_y
_atom_site_fract_z
_atom_site_U_iso_or_equiv
_atom_site_adp_type
_atom_site_occupancy
_atom_site_symmetry_multiplicity
_atom_site_calc_flag
_atom_site_refinement_flags
Ag1 Ag 0.172235(14) 0.32407(2) 0.254468(16) 0.04696(8) Uani 1 1 d .
Ag2 Ag 0.338507(14) -0.24337(2) 0.279975(16) 0.04477(7) Uani 1 1 d .
N1 N 0.02919(14) 0.2574(2) 0.18510(15) 0.0398(6) Uani 1 1 d .
N2 N -0.00876(13) 0.1810(2) 0.22623(15) 0.0345(6) Uani 1 1 d .
N3 N 0.13065(14) 0.3078(2) 0.37642(15) 0.0404(6) Uani 1 1 d .
N4 N 0.06748(13) 0.2274(2) 0.37378(15) 0.0347(6) Uani 1 1 d .
N5 N 0.23637(13) -0.1165(2) 0.29510(16) 0.0349(6) Uani 1 1 d .
N6 N 0.48280(14) -0.1764(2) 0.34651(15) 0.0408(6) Uani 1 1 d .
N7 N 0.51829(13) -0.1054(2) 0.30055(14) 0.0319(5) Uani 1 1 d .
N8 N 0.37262(14) -0.2252(2) 0.15604(15) 0.0369(6) Uani 1 1 d .
N9 N 0.43264(13) -0.1422(2) 0.15206(14) 0.0312(5) Uani 1 1 d .
N10 N 0.28047(13) 0.2075(2) 0.24546(16) 0.0349(6) Uani 1 1 d .
N11 N 0.16125(17) 0.5360(3) 0.11448(19) 0.0542(8) Uani 1 1 d .
N12 N 0.33706(16) -0.4890(2) 0.37970(19) 0.0456(7) Uani 1 1 d .
O1 O 0.11636(15) 0.5076(2) 0.15458(18) 0.0787(8) Uani 1 1 d .
O2 O 0.20951(18) 0.4577(3) 0.1037(2) 0.1144(12) Uani 1 1 d .
O3 O 0.15613(18) 0.6438(3) 0.0840(2) 0.1049(11) Uani 1 1 d .
O4 O 0.39651(14) -0.4426(2) 0.36406(16) 0.0627(7) Uani 1 1 d .
O5 O 0.34916(17) -0.5745(2) 0.43340(16) 0.0748(8) Uani 1 1 d .
O6 O 0.26863(16) -0.4459(3) 0.3422(2) 0.1312(14) Uani 1 1 d .
C1 C -0.09021(17) 0.1633(3) 0.17945(19) 0.0400(7) Uani 1 1 d .
H1 H -0.1282 0.1148 0.1949 0.048 Uiso 1 1 calc R
C2 C -0.10624(19) 0.2302(3) 0.1050(2) 0.0454(8) Uani 1 1 d .
H2 H -0.1570 0.2363 0.0593 0.054 Uiso 1 1 calc R
C3 C -0.0314(2) 0.2872(3) 0.11161(19) 0.0442(8) Uani 1 1 d .
H3 H -0.0243 0.3399 0.0697 0.053 Uiso 1 1 calc R
C4 C 0.03401(18) 0.2591(3) 0.43324(19) 0.0458(8) Uani 1 1 d .
H4 H -0.0103 0.2188 0.4429 0.055 Uiso 1 1 calc R
C5 C 0.0776(2) 0.3613(3) 0.4764(2) 0.0525(9) Uani 1 1 d .
H5 H 0.0697 0.4042 0.5220 0.063 Uiso 1 1 calc R
C6 C 0.13641(19) 0.3886(3) 0.4388(2) 0.0460(8) Uani 1 1 d .
H6 H 0.1747 0.4551 0.4555 0.055 Uiso 1 1 calc R
C7 C 0.03907(16) 0.1282(3) 0.30948(18) 0.0337(7) Uani 1 1 d .
H7 H 0.0013 0.0733 0.3266 0.040 Uiso 1 1 calc R
C8 C 0.11052(16) 0.0447(3) 0.30509(18) 0.0310(6) Uani 1 1 d .
C9 C 0.10009(17) -0.0254(3) 0.23080(19) 0.0364(7) Uani 1 1 d .
H9 H 0.0510 -0.0189 0.1831 0.044 Uiso 1 1 calc R
C10 C 0.16386(18) -0.1046(3) 0.22915(19) 0.0381(7) Uani 1 1 d .
H10 H 0.1560 -0.1521 0.1796 0.046 Uiso 1 1 calc R
C11 C 0.24479(17) -0.0493(3) 0.36564(19) 0.0388(7) Uani 1 1 d .
H11 H 0.2949 -0.0562 0.4121 0.047 Uiso 1 1 calc R
C12 C 0.18382(17) 0.0300(3) 0.37417(19) 0.0363(7) Uani 1 1 d .
H12 H 0.1922 0.0726 0.4257 0.044 Uiso 1 1 calc R
C13 C 0.60139(17) -0.0965(3) 0.3402(2) 0.0416(8) Uani 1 1 d .
H13 H 0.6383 -0.0527 0.3203 0.050 Uiso 1 1 calc R
C14 C 0.62174(18) -0.1639(3) 0.4152(2) 0.0488(8) Uani 1 1 d .
H14 H 0.6745 -0.1747 0.4571 0.059 Uiso 1 1 calc R
C15 C 0.54655(19) -0.2126(3) 0.4155(2) 0.0461(8) Uani 1 1 d .
H15 H 0.5414 -0.2644 0.4588 0.055 Uiso 1 1 calc R
C16 C 0.44431(18) -0.1492(3) 0.07665(18) 0.0392(7) Uani 1 1 d .
H16 H 0.4809 -0.1000 0.0595 0.047 Uiso 1 1 calc R
C17 C 0.39229(19) -0.2423(3) 0.02946(19) 0.0468(8) Uani 1 1 d .
H17 H 0.3869 -0.2706 -0.0254 0.056 Uiso 1 1 calc R
C18 C 0.34892(17) -0.2859(3) 0.08131(19) 0.0387(7) Uani 1 1 d .
H18 H 0.3085 -0.3495 0.0653 0.046 Uiso 1 1 calc R
C19 C 0.46804(16) -0.0479(3) 0.21943(18) 0.0316(6) Uani 1 1 d .
H19 H 0.5056 0.0054 0.2010 0.038 Uiso 1 1 calc R
C20 C 0.40057(16) 0.0398(2) 0.22916(18) 0.0290(6) Uani 1 1 d .
C21 C 0.41323(17) 0.1039(3) 0.30553(18) 0.0366(7) Uani 1 1 d .
H21 H 0.4623 0.0920 0.3526 0.044 Uiso 1 1 calc R
C22 C 0.35197(17) 0.1859(3) 0.31126(19) 0.0391(7) Uani 1 1 d .
H22 H 0.3609 0.2278 0.3632 0.047 Uiso 1 1 calc R
C23 C 0.27017(17) 0.1480(3) 0.17205(19) 0.0412(8) Uani 1 1 d .
H23 H 0.2214 0.1635 0.1253 0.049 Uiso 1 1 calc R
C24 C 0.32781(17) 0.0643(3) 0.16109(19) 0.0397(7) Uani 1 1 d .
H24 H 0.3175 0.0247 0.1082 0.048 Uiso 1 1 calc R

loop_
_atom_site_aniso_label
_atom_site_aniso_U_11
_atom_site_aniso_U_22
_atom_site_aniso_U_33
_atom_site_aniso_U_23
_atom_site_aniso_U_13
_atom_site_aniso_U_12
Ag1 0.03758(13) 0.04950(16) 0.06274(18) 0.01094(13) 0.02880(12) 0.00711(12)
Ag2 0.03674(13) 0.05139(16) 0.05390(16) 0.00959(13) 0.02559(11) 0.00557(12)
N1 0.0356(14) 0.0477(16) 0.0382(15) 0.0134(13) 0.0156(12) 0.0062(12)
N2 0.0251(12) 0.0402(15) 0.0391(15) 0.0052(12) 0.0125(11) 0.0019(11)
N3 0.0438(15) 0.0404(16) 0.0416(16) -0.0003(13) 0.0207(12) -0.0070(12)
N4 0.0315(13) 0.0397(15) 0.0374(14) 0.0035(12) 0.0178(11) 0.0016(11)
N5 0.0281(13) 0.0362(15) 0.0430(16) 0.0043(12) 0.0158(12) 0.0021(11)
N6 0.0319(13) 0.0486(17) 0.0430(16) 0.0114(13) 0.0144(12) 0.0001(12)
N7 0.0244(12) 0.0359(14) 0.0356(14) -0.0009(11) 0.0110(11) 0.0007(10)
N8 0.0366(14) 0.0371(15) 0.0396(15) -0.0027(12) 0.0164(12) -0.0100(11)
N9 0.0316(13) 0.0312(14) 0.0350(14) -0.0044(11) 0.0169(11) -0.0049(10)
N10 0.0303(13) 0.0350(15) 0.0434(15) 0.0023(12) 0.0179(12) 0.0018(10)
N11 0.0439(17) 0.060(2) 0.070(2) 0.0239(17) 0.0340(16) 0.0166(15)
N12 0.0379(16) 0.0297(15) 0.072(2) 0.0007(14) 0.0227(15) 0.0004(12)
O1 0.0707(17) 0.079(2) 0.115(2) 0.0316(16) 0.0681(17) 0.0178(14)
O2 0.086(2) 0.120(3) 0.162(3) 0.031(2) 0.074(2) 0.051(2)
O3 0.098(2) 0.095(2) 0.135(3) 0.066(2) 0.058(2) 0.0223(19)
O4 0.0521(14) 0.0610(16) 0.0926(19) -0.0012(14) 0.0476(14) -0.0024(12)
O5 0.121(2) 0.0382(15) 0.0761(19) 0.0104(14) 0.0480(17) -0.0012(15)
O6 0.0341(16) 0.108(3) 0.228(4) 0.060(3) 0.016(2) 0.0228(16)
C1 0.0267(15) 0.0401(19) 0.050(2) -0.0081(16) 0.0096(14) 0.0022(13)
C2 0.0367(17) 0.048(2) 0.0411(19) -0.0110(16) 0.0009(15) 0.0076(15)
C3 0.055(2) 0.045(2) 0.0351(19) 0.0023(15) 0.0196(16) 0.0114(16)
C4 0.0398(18) 0.065(2) 0.0370(18) 0.0064(17) 0.0191(15) 0.0079(17)
C5 0.054(2) 0.067(3) 0.0348(19) -0.0106(18) 0.0141(17) 0.0122(19)
C6 0.0467(19) 0.045(2) 0.041(2) -0.0003(16) 0.0097(16) 0.0005(16)
C7 0.0289(15) 0.0390(18) 0.0343(17) 0.0056(14) 0.0126(13) -0.0033(13)
C8 0.0261(14) 0.0306(16) 0.0391(18) 0.0080(14) 0.0149(13) -0.0022(12)
C9 0.0278(15) 0.0397(18) 0.0397(18) 0.0005(14) 0.0094(14) 0.0006(13)
C10 0.0390(17) 0.0403(18) 0.0372(18) -0.0032(14) 0.0161(15) -0.0018(14)
C11 0.0315(16) 0.0405(19) 0.0403(19) 0.0117(15) 0.0075(14) 0.0008(14)
C12 0.0356(17) 0.0364(18) 0.0375(18) 0.0005(14) 0.0137(14) 0.0009(13)
C13 0.0268(15) 0.046(2) 0.052(2) -0.0086(17) 0.0146(15) -0.0020(14)
C14 0.0287(16) 0.061(2) 0.048(2) -0.0046(18) 0.0034(15) 0.0050(16)
C15 0.0402(18) 0.054(2) 0.042(2) 0.0083(16) 0.0124(16) 0.0074(15)
C16 0.0471(18) 0.0407(19) 0.0375(18) 0.0005(15) 0.0245(15) -0.0058(15)
C17 0.063(2) 0.049(2) 0.0330(18) -0.0060(16) 0.0224(16) -0.0090(18)
C18 0.0409(17) 0.0344(18) 0.0377(18) -0.0033(14) 0.0101(14) -0.0104(14)
C19 0.0292(15) 0.0315(17) 0.0377(18) -0.0016(13) 0.0165(13) -0.0044(12)
C20 0.0281(15) 0.0254(15) 0.0359(17) 0.0020(13) 0.0143(13) -0.0032(12)
C21 0.0323(16) 0.0370(18) 0.0356(18) -0.0039(14) 0.0062(13) 0.0040(13)
C22 0.0404(17) 0.0393(18) 0.0386(18) -0.0077(15) 0.0153(15) 0.0017(14)
C23 0.0324(16) 0.048(2) 0.0379(19) 0.0039(16) 0.0061(14) 0.0063(14)
C24 0.0406(18) 0.0433(19) 0.0343(18) -0.0039(15) 0.0120(15) 0.0034(15)

loop_
_atom_type_symbol
_atom_type_description
_atom_type_scat_dispersion_real
_atom_type_scat_dispersion_imag
_atom_type_scat_source
C C 0.0033 0.0016 'International Tables Vol C Tables 4.2.6.8 and 6.1.1.4'
H H 0.0000 0.0000 'International Tables Vol C Tables 4.2.6.8 and 6.1.1.4'
N N 0.0061 0.0033 'International Tables Vol C Tables 4.2.6.8 and 6.1.1.4'
O O 0.0106 0.0060 'International Tables Vol C Tables 4.2.6.8 and 6.1.1.4'
Ag Ag -0.8971 1.1015 'International Tables Vol C Tables 4.2.6.8 and 6.1.1.4'

loop_
_geom_angle_atom_site_label_1
_geom_angle_atom_site_label_2
_geom_angle_atom_site_label_3
_geom_angle
N10 Ag1 N3 120.96(8)
N10 Ag1 N1 121.69(8)
N3 Ag1 N1 80.01(8)
N10 Ag1 O1 120.13(8)
N3 Ag1 O1 117.39(8)
N1 Ag1 O1 79.81(8)
N5 Ag2 N8 119.25(8)
N5 Ag2 N6 118.41(8)
N8 Ag2 N6 81.13(8)
N5 Ag2 O4 126.32(7)
N8 Ag2 O4 112.58(7)
N6 Ag2 O4 81.46(8)
C3 N1 N2 104.2(2)
C3 N1 Ag1 134.4(2)
N2 N1 Ag1 121.12(17)
C1 N2 N1 111.9(2)
C1 N2 C7 128.2(2)
N1 N2 C7 119.9(2)
C6 N3 N4 105.3(2)
C6 N3 Ag1 131.4(2)
N4 N3 Ag1 119.39(17)
C4 N4 N3 111.2(2)
C4 N4 C7 126.9(2)
N3 N4 C7 121.8(2)
C11 N5 C10 116.7(2)
C11 N5 Ag2 123.97(19)
C10 N5 Ag2 119.26(19)
C15 N6 N7 104.4(2)
C15 N6 Ag2 134.7(2)
N7 N6 Ag2 119.38(17)
C13 N7 N6 111.8(2)
C13 N7 C19 127.1(2)
N6 N7 C19 121.1(2)
C18 N8 N9 104.4(2)
C18 N8 Ag2 134.11(18)
N9 N8 Ag2 121.40(16)
C16 N9 N8 111.9(2)
C16 N9 C19 126.7(2)
N8 N9 C19 120.8(2)
C23 N10 C22 117.1(2)
C23 N10 Ag1 118.04(19)
C22 N10 Ag1 124.67(19)
O1 N11 O2 120.2(3)
O1 N11 O3 118.9(3)
O2 N11 O3 120.8(3)
O6 N12 O5 122.2(3)
O6 N12 O4 117.7(3)
O5 N12 O4 120.1(3)
N11 O1 Ag1 112.6(2)
N12 O4 Ag2 104.67(18)
N2 C1 C2 106.7(3)
C1 C2 C3 105.6(3)
N1 C3 C2 111.7(3)
N4 C4 C5 106.6(3)
C4 C5 C6 106.0(3)
N3 C6 C5 110.8(3)
N2 C7 N4 110.9(2)
N2 C7 C8 111.5(2)
N4 C7 C8 112.6(2)
C12 C8 C9 118.1(3)
C12 C8 C7 122.2(3)
C9 C8 C7 119.5(2)
C10 C9 C8 118.9(3)
N5 C10 C9 123.4(3)
N5 C11 C12 124.1(3)
C8 C12 C11 118.7(3)
N7 C13 C14 107.1(3)
C13 C14 C15 104.9(3)
N6 C15 C14 111.8(3)
N9 C16 C17 107.0(2)
C16 C17 C18 105.2(3)
N8 C18 C17 111.4(3)
N7 C19 N9 112.2(2)
N7 C19 C20 112.0(2)
N9 C19 C20 111.6(2)
C24 C20 C21 117.6(3)
C24 C20 C19 121.5(3)
C21 C20 C19 120.8(2)
C20 C21 C22 119.3(3)
N10 C22 C21 123.0(3)
N10 C23 C24 123.6(3)
C20 C24 C23 119.4(3)

loop_
_geom_bond_atom_site_label_1
_geom_bond_atom_site_label_2
_geom_bond_distance
Ag1 N10 2.267(2)
Ag1 N3 2.375(2)
Ag1 N1 2.408(2)
Ag1 O1 2.501(2)
Ag2 N5 2.280(2)
Ag2 N8 2.334(2)
Ag2 N6 2.422(2)
Ag2 O4 2.516(2)
N1 C3 1.327(3)
N1 N2 1.358(3)
N2 C1 1.345(3)
N2 C7 1.443(3)
N3 C6 1.315(3)
N3 N4 1.360(3)
N4 C4 1.345(3)
N4 C7 1.446(3)
N5 C11 1.330(3)
N5 C10 1.337(3)
N6 C15 1.325(3)
N6 N7 1.354(3)
N7 C13 1.340(3)
N7 C19 1.447(3)
N8 C18 1.323(3)
N8 N9 1.366(3)
N9 C16 1.336(3)
N9 C19 1.455(3)
N10 C23 1.324(3)
N10 C22 1.338(3)
N11 O1 1.217(3)
N11 O2 1.222(3)
N11 O3 1.230(3)
N12 O6 1.202(3)
N12 O5 1.229(3)
N12 O4 1.235(3)
C1 C2 1.361(4)
C2 C3 1.382(4)
C4 C5 1.358(4)
C5 C6 1.388(4)
C7 C8 1.527(3)
C8 C12 1.374(4)
C8 C9 1.391(4)
C9 C10 1.379(4)
C11 C12 1.380(4)
C13 C14 1.366(4)
C14 C15 1.385(4)
C16 C17 1.367(4)
C17 C18 1.396(4)
C19 C20 1.529(3)
C20 C24 1.375(4)
C20 C21 1.382(4)
C21 C22 1.385(4)
C23 C24 1.380(4)
